data_4501123
loop_
_publ_author_name
'Andrzejewski, Micha\/l'
'Olejniczak, Anna'
'Katrusiak, Andrzej'

_publ_section_title
;
 Humidity Control of Isostructural Dehydration and Pressure-Induced
 Polymorphism in 1,4-Diazabicyclo[2.2.2]octane Dihydrobromide Monohydrate
;
_journal_issue 11
_journal_name_full 'Crystal Growth &amp; Design'
_journal_page_first 4892
_journal_paper_doi 10.1021/cg200743n
_journal_volume 11
_journal_year 2011
_chemical_formula_moiety 'C6 H14 N2, H2 O, 2(Br)'
_chemical_formula_sum 'C6 H16 Br2 N2 O'
_chemical_formula_weight 292.03
_chemical_name_common
;
dabco dihydrobromide monohydrate, dabco2HBr*H2O
;
_chemical_name_systematic
;
1,4-diazabicyclo[2.2.2]octane dihydrobromide monohydrate
;
_space_group_IT_number 4
_symmetry_cell_setting monoclinic
_symmetry_space_group_name_Hall 'P 2yb'
_symmetry_space_group_name_H-M 'P 1 21 1'
_atom_sites_solution_hydrogens geom
_atom_sites_solution_primary direct
_atom_sites_solution_secondary difmap
_audit_creation_method SHELXL-97
_cell_angle_alpha 90.00
_cell_angle_beta 113.06(5)
_cell_angle_gamma 90.00
_cell_formula_units_Z 2
_cell_length_a 6.516(4)
_cell_length_b 12.037(3)
_cell_length_c 6.792(3)
_cell_measurement_pressure 780000
_cell_measurement_reflns_used 505
_cell_measurement_temperature 296(2)
_cell_measurement_theta_max 29.34
_cell_measurement_theta_min 3.26
_cell_volume 490.2(4)
_computing_cell_refinement 'CrysAlis (Oxford Diffraction, 2002)'
_computing_data_collection 'CrysAlis (Oxford Diffraction, 2002)'
_computing_data_reduction 'CrysAlis (Oxford Diffraction, 2002)'
_computing_molecular_graphics
;X-Seed (Barbour, 2001) 
and POV-Ray (Persistence of Vision, 2004)

Mercury (2008)
;
_computing_publication_material 'SHELXL-97 (Sheldrick, 1997)'
_computing_structure_refinement 'SHELXL-97 (Sheldrick, 1997)'
_computing_structure_solution 'SHELXS-97 (Sheldrick, 1997)'
_diffrn_ambient_temperature 296(2)
_diffrn_measured_fraction_theta_full 0.192
_diffrn_measured_fraction_theta_max 0.192
_diffrn_measurement_device_type 'multiwire proportional'
_diffrn_measurement_method
;
HP omega scans - for more details see:
A. Budzianowski, A. Katrusiak in High-Pressure Crystallography
(Eds.: A. Katrusiak, P. F. McMillan),
Dordrecht: Kluwer Acad. Publ., 2004 pp.157-168
;
_diffrn_radiation_monochromator graphite
_diffrn_radiation_source 'fine-focus sealed tube'
_diffrn_radiation_type MoK\a
_diffrn_radiation_wavelength 0.71073
_diffrn_reflns_av_R_equivalents 0.0635
_diffrn_reflns_av_sigmaI/netI 0.0496
_diffrn_reflns_limit_h_max 4
_diffrn_reflns_limit_h_min -4
_diffrn_reflns_limit_k_max 16
_diffrn_reflns_limit_k_min -15
_diffrn_reflns_limit_l_max 9
_diffrn_reflns_limit_l_min -9
_diffrn_reflns_number 2450
_diffrn_reflns_theta_full 29.34
_diffrn_reflns_theta_max 29.34
_diffrn_reflns_theta_min 3.26
_diffrn_standards_decay_% 0
_diffrn_standards_interval_count 0
_diffrn_standards_number 0
_exptl_absorpt_coefficient_mu 8.222
_exptl_absorpt_correction_T_max 0.68
_exptl_absorpt_correction_T_min 0.49
_exptl_absorpt_correction_type integration
_exptl_absorpt_process_details
;
 Katrusiak, A. (2003). REDSHABS - Program for correcting
 reflections intensities for DAC absorption, gasket shadowing
 and sample crystal absorption. Adam Mickiewicz University, Pozna\'n.
 Katrusiak, A. (2004). Z. Kristallogr. 219, 461-467
;
_exptl_crystal_colour colourless
_exptl_crystal_density_diffrn 1.979
_exptl_crystal_density_method 'not measured'
_exptl_crystal_description plate
_exptl_crystal_F_000 288
_exptl_crystal_size_max 0.28
_exptl_crystal_size_mid 0.24
_exptl_crystal_size_min 0.10
_refine_diff_density_max 0.175
_refine_diff_density_min -0.165
_refine_diff_density_rms 0.047
_refine_ls_abs_structure_details 'Flack H D (1983), Acta Cryst. A39, 876-881'
_refine_ls_abs_structure_Flack 0.00(3)
_refine_ls_extinction_method none
_refine_ls_goodness_of_fit_ref 1.009
_refine_ls_hydrogen_treatment mixed
_refine_ls_matrix_type full
_refine_ls_number_parameters 61
_refine_ls_number_reflns 505
_refine_ls_number_restraints 3
_refine_ls_restrained_S_all 1.006
_refine_ls_R_factor_all 0.0490
_refine_ls_R_factor_gt 0.0322
_refine_ls_shift/su_max 0.000
_refine_ls_shift/su_mean 0.000
_refine_ls_structure_factor_coef Fsqd
_refine_ls_weighting_details 'calc w=1/[\s^2^(Fo^2^)+(0.0316P)^2^+0.0000P] where P=(Fo^2^+2Fc^2^)/3'
_refine_ls_weighting_scheme calc
_refine_ls_wR_factor_gt 0.0577
_refine_ls_wR_factor_ref 0.0617
_reflns_number_gt 418
_reflns_number_total 505
_reflns_threshold_expression >2sigma(I)
_cod_data_source_file cg200743n_si_002.cif
_cod_data_source_block dabco2HBr*H2Ogamma
_cod_depositor_comments
;
The following automatic conversions were performed:

'_symmetry_cell_setting' value 'Monoclinic' changed to 'monoclinic'
according to /home/saulius/struct/CIF-dictionaries/cif_core.dic
dictionary named 'cif_core.dic' version 2.4.1 from 2010-06-29.

Automatic conversion script
Id: cif_fix_values 1715 2011-07-08 13:25:40Z adriana 
;
_cod_original_sg_symbol_H-M P2(1)
_cod_database_code 4501123

loop_
_symmetry_equiv_pos_as_xyz
'x, y, z'
'-x, y+1/2, -z'

loop_
_atom_site_label
_atom_site_type_symbol
_atom_site_fract_x
_atom_site_fract_y
_atom_site_fract_z
_atom_site_U_iso_or_equiv
_atom_site_adp_type
_atom_site_occupancy
_atom_site_symmetry_multiplicity
_atom_site_calc_flag
_atom_site_refinement_flags
Br1 Br 0.2189(7) 0.38588(8) 0.8431(3) 0.032(3) Uani 1 1 d .
N1 N -0.226(6) 0.4382(9) 0.173(3) 0.038(3) Uiso 1 1 d .
H1N H -0.3299 0.3829 0.1342 0.046 Uiso 1 1 calc R
N2 N 0.059(5) 0.5844(7) 0.282(2) 0.024(2) Uiso 1 1 d .
H2N H 0.1628 0.6395 0.3197 0.029 Uiso 1 1 calc R
C1 C -0.248(7) 0.5032(9) -0.027(3) 0.037(3) Uiso 1 1 d .
H1A H -0.2123 0.4561 -0.1254 0.045 Uiso 1 1 calc R
H1B H -0.3985 0.5311 -0.0997 0.045 Uiso 1 1 calc R
C2 C -0.087(6) 0.5966(11) 0.047(3) 0.037(3) Uiso 1 1 d .
H2A H -0.1679 0.6663 0.0234 0.045 Uiso 1 1 calc R
H2B H 0.0057 0.5980 -0.0352 0.045 Uiso 1 1 calc R
C3 C 0.012(7) 0.3844(12) 0.274(3) 0.036(3) Uiso 1 1 d .
H3A H 0.0275 0.3437 0.4027 0.043 Uiso 1 1 calc R
H3B H 0.0324 0.3330 0.1738 0.043 Uiso 1 1 calc R
C4 C 0.179(9) 0.4732(10) 0.327(4) 0.039(3) Uiso 1 1 d .
H4A H 0.2670 0.4656 0.2411 0.047 Uiso 1 1 calc R
H4B H 0.2787 0.4686 0.4768 0.047 Uiso 1 1 calc R
C5 C -0.271(7) 0.5133(9) 0.328(3) 0.041(4) Uiso 1 1 d .
H5A H -0.2763 0.4705 0.4475 0.049 Uiso 1 1 calc R
H5B H -0.4129 0.5509 0.2586 0.049 Uiso 1 1 calc R
C6 C -0.081(6) 0.5979(9) 0.408(3) 0.036(3) Uiso 1 1 d .
H6A H -0.1409 0.6727 0.3906 0.043 Uiso 1 1 calc R
H6B H 0.0087 0.5859 0.5587 0.043 Uiso 1 1 calc R
Br2 Br 0.5212(8) 0.23213(8) 0.4246(3) 0.046(4) Uani 1 1 d .
O1W O 0.652(7) 0.2077(8) 0.982(3) 0.073(4) Uiso 1 1 d D
H1W H 0.62(6) 0.238(9) 0.849(19) 0.087 Uiso 1 1 d D
H2W H 0.55(3) 0.183(11) 1.03(3) 0.087 Uiso 1 1 d D

loop_
_atom_site_aniso_label
_atom_site_aniso_U_11
_atom_site_aniso_U_22
_atom_site_aniso_U_33
_atom_site_aniso_U_23
_atom_site_aniso_U_13
_atom_site_aniso_U_12
Br1 0.021(10) 0.0356(5) 0.0322(18) -0.0011(9) 0.002(4) 0.0008(17)
Br2 0.032(12) 0.0435(6) 0.050(2) 0.0093(8) 0.003(5) 0.0099(19)

loop_
_atom_type_symbol
_atom_type_description
_atom_type_scat_dispersion_real
_atom_type_scat_dispersion_imag
_atom_type_scat_source
C C 0.0033 0.0016 'International Tables Vol C Tables 4.2.6.8 and 6.1.1.4'
H H 0.0000 0.0000 'International Tables Vol C Tables 4.2.6.8 and 6.1.1.4'
N N 0.0061 0.0033 'International Tables Vol C Tables 4.2.6.8 and 6.1.1.4'
Br Br -0.2901 2.4595 'International Tables Vol C Tables 4.2.6.8 and 6.1.1.4'
O O 0.0106 0.0060 'International Tables Vol C Tables 4.2.6.8 and 6.1.1.4'

loop_
_geom_angle_atom_site_label_1
_geom_angle_atom_site_label_2
_geom_angle_atom_site_label_3
_geom_angle
C5 N1 C1 110.0(11)
C5 N1 C3 112(2)
C1 N1 C3 109(3)
C5 N1 H1N 108.6
C1 N1 H1N 108.6
C3 N1 H1N 108.6
C6 N2 C2 109(2)
C6 N2 C4 111.4(12)
C2 N2 C4 111.0(12)
C6 N2 H2N 108.4
C2 N2 H2N 108.4
C4 N2 H2N 108.4
C2 C1 N1 106(2)
C2 C1 H1A 110.5
N1 C1 H1A 110.5
C2 C1 H1B 110.5
N1 C1 H1B 110.5
H1A C1 H1B 108.7
C1 C2 N2 110.7(12)
C1 C2 H2A 109.5
N2 C2 H2A 109.5
C1 C2 H2B 109.5
N2 C2 H2B 109.5
H2A C2 H2B 108.1
C4 C3 N1 108.6(19)
C4 C3 H3A 110.0
N1 C3 H3A 110.0
C4 C3 H3B 110.0
N1 C3 H3B 110.0
H3A C3 H3B 108.3
C3 C4 N2 108(4)
C3 C4 H4A 110.0
N2 C4 H4A 110.0
C3 C4 H4B 110.0
N2 C4 H4B 110.0
H4A C4 H4B 108.4
N1 C5 C6 107(3)
N1 C5 H5A 110.3
C6 C5 H5A 110.3
N1 C5 H5B 110.3
C6 C5 H5B 110.3
H5A C5 H5B 108.5
N2 C6 C5 108.6(12)
N2 C6 H6A 110.0
C5 C6 H6A 110.0
N2 C6 H6B 110.0
C5 C6 H6B 110.0
H6A C6 H6B 108.4
H1W O1W H2W 126(10)

loop_
_geom_bond_atom_site_label_1
_geom_bond_atom_site_label_2
_geom_bond_distance
N1 C5 1.502(18)
N1 C1 1.528(15)
N1 C3 1.57(5)
N1 H1N 0.9100
N2 C6 1.48(3)
N2 C2 1.51(3)
N2 C4 1.52(3)
N2 H2N 0.9100
C1 C2 1.48(4)
C1 H1A 0.9700
C1 H1B 0.9700
C2 H2A 0.9700
C2 H2B 0.9700
C3 C4 1.47(6)
C3 H3A 0.9700
C3 H3B 0.9700
C4 H4A 0.9700
C4 H4B 0.9700
C5 C6 1.53(4)
C5 H5A 0.9700
C5 H5B 0.9700
C6 H6A 0.9700
C6 H6B 0.9700
O1W H1W 0.92(7)
O1W H2W 0.93(8)
